data_2226394
loop_
_publ_author_name
'Wang, Jungang'
'Xiang, Jiacheng'
'Cao, Liping'

_publ_section_title
;
 Diethyl
 7,8,18,19-tetramethyl-2,13-dioxohexacyclo[10.10.2.0^3,24^.0^5,10^.0^14,23^.0^16,21^]tetracosa-5,7,9,16,18,20-hexaene-23,24-dicarboxylate
;
_journal_coeditor_code CV2719
_journal_issue 7
_journal_name_full 'Acta Crystallographica Section E'
_journal_page_first o1681
_journal_paper_doi 10.1107/S1600536810022038
_journal_volume 66
_journal_year 2010
_chemical_formula_iupac 'C30 H34 N4 O6'
_chemical_formula_moiety 'C30 H34 N4 O6'
_chemical_formula_sum 'C30 H34 N4 O6'
_chemical_formula_weight 546.61
_chemical_name_systematic
;
Diethyl 7,8,18,19-tetramethyl-2,13-
dioxohexacyclo[10.10.2.0^3,24^.0^5,10^.0^14,23^.0^16,21^]tetracosa-
5,7,9,16,18,20-hexaene-23,24-dicarboxylate
;
_space_group_IT_number 14
_symmetry_cell_setting monoclinic
_symmetry_space_group_name_Hall '-P 2ybc'
_symmetry_space_group_name_H-M 'P 1 21/c 1'
_atom_sites_solution_hydrogens geom
_atom_sites_solution_primary direct
_atom_sites_solution_secondary difmap
_audit_creation_method SHELXL-97
_cell_angle_alpha 90.00
_cell_angle_beta 107.1450(10)
_cell_angle_gamma 90.00
_cell_formula_units_Z 8
_cell_length_a 23.4988(12)
_cell_length_b 11.6005(6)
_cell_length_c 21.2685(11)
_cell_measurement_reflns_used 8852
_cell_measurement_temperature 298(2)
_cell_measurement_theta_max 22.27
_cell_measurement_theta_min 2.27
_cell_volume 5540.1(5)
_computing_cell_refinement 'SAINT (Bruker, 1999)'
_computing_data_collection 'SMART (Bruker, 1997)'
_computing_data_reduction 'SAINT (Bruker, 1999)'
_computing_molecular_graphics 'SHELXTL (Sheldrick, 2008)'
_computing_publication_material 'SHELXTL (Sheldrick, 2008)'
_computing_structure_refinement 'SHELXL97 (Sheldrick, 2008)'
_computing_structure_solution 'SHELXS97 (Sheldrick, 2008)'
_diffrn_ambient_temperature 298(2)
_diffrn_measured_fraction_theta_full 0.998
_diffrn_measured_fraction_theta_max 0.998
_diffrn_measurement_device_type 'Bruker SMART 4K CCD area-detector'
_diffrn_measurement_method 'phi and omega scans'
_diffrn_radiation_monochromator graphite
_diffrn_radiation_source 'fine-focus sealed tube'
_diffrn_radiation_type MoK\a
_diffrn_radiation_wavelength 0.71073
_diffrn_reflns_av_R_equivalents 0.0515
_diffrn_reflns_av_sigmaI/netI 0.0569
_diffrn_reflns_limit_h_max 31
_diffrn_reflns_limit_h_min -31
_diffrn_reflns_limit_k_max 15
_diffrn_reflns_limit_k_min -15
_diffrn_reflns_limit_l_max 28
_diffrn_reflns_limit_l_min -28
_diffrn_reflns_number 67299
_diffrn_reflns_theta_full 28.32
_diffrn_reflns_theta_max 28.32
_diffrn_reflns_theta_min 1.81
_exptl_absorpt_coefficient_mu 0.092
_exptl_absorpt_correction_type none
_exptl_crystal_colour colourless
_exptl_crystal_density_diffrn 1.311
_exptl_crystal_density_method 'not measured'
_exptl_crystal_description block
_exptl_crystal_F_000 2320
_exptl_crystal_size_max 0.16
_exptl_crystal_size_mid 0.12
_exptl_crystal_size_min 0.10
_refine_diff_density_max 0.168
_refine_diff_density_min -0.181
_refine_ls_extinction_method none
_refine_ls_goodness_of_fit_ref 0.860
_refine_ls_hydrogen_treatment constr
_refine_ls_matrix_type full
_refine_ls_number_parameters 809
_refine_ls_number_reflns 13767
_refine_ls_number_restraints 20
_refine_ls_restrained_S_all 0.883
_refine_ls_R_factor_all 0.1045
_refine_ls_R_factor_gt 0.0468
_refine_ls_shift/su_max 0.002
_refine_ls_shift/su_mean 0.000
_refine_ls_structure_factor_coef Fsqd
_refine_ls_weighting_details 'calc w=1/[\s^2^(Fo^2^)+(0.0539P)^2^] where P=(Fo^2^+2Fc^2^)/3'
_refine_ls_weighting_scheme calc
_refine_ls_wR_factor_gt 0.0997
_refine_ls_wR_factor_ref 0.1159
_reflns_number_gt 6896
_reflns_number_total 13767
_reflns_threshold_expression I>2sigma(I)
_cod_data_source_file cv2719.cif
_cod_data_source_block I
_cod_original_sg_symbol_H-M 'P 21/c'
_cod_database_code 2226394
_cod_database_fobs_code 2226394

loop_
_symmetry_equiv_pos_as_xyz
'x, y, z'
'-x, y+1/2, -z+1/2'
'-x, -y, -z'
'x, -y-1/2, z-1/2'

loop_
_atom_site_type_symbol
_atom_site_label
_atom_site_fract_x
_atom_site_fract_y
_atom_site_fract_z
_atom_site_U_iso_or_equiv
_atom_site_adp_type
_atom_site_calc_flag
_atom_site_refinement_flags
_atom_site_occupancy
_atom_site_disorder_assembly
_atom_site_disorder_group
O O1A 0.18810(5) 1.18390(11) 0.17156(6) 0.0609(3) Uani d . 1 . .
O O2A 0.13366(5) 0.74461(11) 0.24984(6) 0.0633(4) Uani d . 1 . .
N N1A 0.18396(6) 1.08832(11) 0.26470(7) 0.0445(3) Uani d . 1 . .
N N2A 0.15077(6) 0.91667(12) 0.30754(7) 0.0454(3) Uani d . 1 . .
N N3A 0.10001(6) 1.11326(12) 0.18400(7) 0.0479(4) Uani d . 1 A .
N N4A 0.08583(6) 0.91354(12) 0.20740(7) 0.0494(4) Uani d . 1 A .
C C1A 0.42409(8) 0.89433(17) 0.27568(10) 0.0669(6) Uani d . 1 . .
H H1A1 0.4500 0.8318 0.2953 0.100 Uiso calc R 1 . .
H H1A2 0.4435 0.9662 0.2910 0.100 Uiso calc R 1 . .
H H1A3 0.4150 0.8903 0.2287 0.100 Uiso calc R 1 . .
C C2A 0.38198(9) 0.67344(17) 0.32156(10) 0.0693(6) Uani d . 1 . .
H H2A1 0.3824 0.6491 0.2785 0.104 Uiso calc R 1 . .
H H2A2 0.3633 0.6153 0.3408 0.104 Uiso calc R 1 . .
H H2A3 0.4221 0.6851 0.3488 0.104 Uiso calc R 1 . .
C C3A 0.36724(7) 0.88602(16) 0.29477(8) 0.0489(4) Uani d . 1 . .
C C4A 0.33249(7) 0.98434(15) 0.29049(8) 0.0483(4) Uani d . 1 . .
H H4A 0.3451 1.0521 0.2753 0.058 Uiso calc R 1 . .
C C5A 0.28011(7) 0.98636(14) 0.30767(8) 0.0423(4) Uani d . 1 . .
C C6A 0.26109(7) 0.88475(15) 0.33059(8) 0.0439(4) Uani d . 1 . .
C C7A 0.29503(7) 0.78633(15) 0.33343(8) 0.0483(4) Uani d . 1 . .
H H7A 0.2820 0.7181 0.3476 0.058 Uiso calc R 1 . .
C C8A 0.34788(7) 0.78424(15) 0.31616(8) 0.0486(4) Uani d . 1 . .
C C9A 0.24609(7) 1.09810(14) 0.30318(8) 0.0479(4) Uani d . 1 . .
H H9A1 0.2482 1.1235 0.3473 0.058 Uiso calc R 1 . .
H H9A2 0.2650 1.1565 0.2835 0.058 Uiso calc R 1 . .
C C10A 0.20665(7) 0.88039(16) 0.35484(9) 0.0528(5) Uani d . 1 . .
H H10C 0.2019 0.8020 0.3683 0.063 Uiso calc R 1 . .
H H10D 0.2139 0.9289 0.3936 0.063 Uiso calc R 1 . .
C C11A 0.16072(8) 1.13303(14) 0.20341(9) 0.0459(4) Uani d . 1 . .
C C12A 0.12450(7) 0.84661(17) 0.25404(9) 0.0482(4) Uani d . 1 . .
C C13A 0.13984(7) 1.03574(15) 0.29051(8) 0.0451(4) Uani d . 1 A .
C C14A 0.13113(9) 1.1126(2) 0.34619(10) 0.0588(5) Uani d D 1 . .
C C15A 0.1006(6) 1.1414(7) 0.4389(5) 0.081(3) Uani d PD 0.508(14) A 1
H H15C 0.0701 1.1979 0.4195 0.098 Uiso calc PR 0.508(14) A 1
H H15D 0.1374 1.1816 0.4604 0.098 Uiso calc PR 0.508(14) A 1
C C16A 0.0821(7) 1.0681(10) 0.4872(5) 0.107(3) Uani d PD 0.508(14) A 1
H H16G 0.0433 1.0367 0.4667 0.160 Uiso calc PR 0.508(14) A 1
H H16H 0.0811 1.1141 0.5243 0.160 Uiso calc PR 0.508(14) A 1
H H16I 0.1101 1.0064 0.5016 0.160 Uiso calc PR 0.508(14) A 1
O O3A 0.1475(4) 1.2123(5) 0.3507(6) 0.077(2) Uani d PD 0.508(14) A 1
O O4A 0.1090(5) 1.0641(9) 0.3884(5) 0.067(2) Uani d PD 0.508(14) A 1
C C16' 0.0627(3) 1.1133(12) 0.4607(7) 0.101(4) Uani d PD 0.492(14) A 2
H H16F 0.0413 1.1644 0.4264 0.151 Uiso calc PR 0.492(14) A 2
H H16E 0.0634 1.1449 0.5027 0.151 Uiso calc PR 0.492(14) A 2
H H16D 0.0432 1.0395 0.4552 0.151 Uiso calc PR 0.492(14) A 2
C C15' 0.1248(3) 1.0992(11) 0.4576(4) 0.074(2) Uani d PD 0.492(14) A 2
H H15E 0.1438 1.1742 0.4617 0.088 Uiso calc PR 0.492(14) A 2
H H15F 0.1471 1.0520 0.4943 0.088 Uiso calc PR 0.492(14) A 2
O O3' 0.1234(6) 1.2148(7) 0.3406(6) 0.107(3) Uani d PD 0.492(14) A 2
O O4' 0.1264(5) 1.0456(9) 0.3960(4) 0.063(2) Uani d PD 0.492(14) A 2
C C17A 0.08463(7) 1.03234(15) 0.22728(8) 0.0476(4) Uani d . 1 . .
C C18A 0.02543(9) 1.0647(2) 0.23998(11) 0.0618(5) Uani d D 1 A .
C C19A -0.0582(5) 0.9725(15) 0.2662(6) 0.076(3) Uani d PD 0.414(14) A 1
H H19D -0.0841 0.9105 0.2440 0.091 Uiso calc PR 0.414(14) A 1
H H19C -0.0782 1.0451 0.2514 0.091 Uiso calc PR 0.414(14) A 1
C C20A -0.0465(6) 0.961(2) 0.3392(5) 0.125(6) Uani d PD 0.414(14) A 1
H H20A -0.0268 0.8892 0.3537 0.187 Uiso calc PR 0.414(14) A 1
H H20B -0.0836 0.9631 0.3495 0.187 Uiso calc PR 0.414(14) A 1
H H20C -0.0217 1.0236 0.3610 0.187 Uiso calc PR 0.414(14) A 1
O O5A 0.0137(4) 1.1627(7) 0.2523(6) 0.083(2) Uani d PD 0.414(14) A 1
O O6A -0.0033(5) 0.9682(9) 0.2497(6) 0.076(3) Uani d PD 0.414(14) A 1
C C19' -0.0466(4) 1.0092(8) 0.2890(5) 0.072(2) Uani d PD 0.586(14) A 2
H H19E -0.0799 1.0184 0.2496 0.087 Uiso calc PR 0.586(14) A 2
H H19F -0.0427 1.0790 0.3151 0.087 Uiso calc PR 0.586(14) A 2
C C20' -0.0562(4) 0.9078(7) 0.3277(5) 0.084(2) Uani d PD 0.586(14) A 2
H H20D -0.0629 0.8403 0.3003 0.126 Uiso calc PR 0.586(14) A 2
H H20E -0.0903 0.9213 0.3428 0.126 Uiso calc PR 0.586(14) A 2
H H20F -0.0217 0.8964 0.3648 0.126 Uiso calc PR 0.586(14) A 2
O O5' -0.0028(4) 1.1489(7) 0.2157(5) 0.108(2) Uani d PD 0.586(14) A 2
O O6' 0.0079(3) 0.9872(6) 0.2718(4) 0.0645(18) Uani d PD 0.586(14) A 2
C C21A 0.06619(8) 1.11686(16) 0.11404(9) 0.0600(5) Uani d . 1 . .
H H21C 0.0758 1.1880 0.0955 0.072 Uiso calc R 1 A .
H H21D 0.0241 1.1192 0.1105 0.072 Uiso calc R 1 . .
C C22A 0.04665(8) 0.87020(17) 0.14544(9) 0.0606(5) Uani d . 1 . .
H H22C 0.0068 0.8994 0.1397 0.073 Uiso calc R 1 A .
H H22D 0.0450 0.7868 0.1477 0.073 Uiso calc R 1 . .
C C23A 0.07681(8) 1.01776(17) 0.07294(9) 0.0543(5) Uani d . 1 A .
C C24A 0.06599(7) 0.90349(17) 0.08606(9) 0.0542(5) Uani d . 1 A .
C C25A 0.07319(8) 0.81895(18) 0.04264(10) 0.0629(5) Uani d . 1 . .
H H25A 0.0651 0.7428 0.0507 0.075 Uiso calc R 1 A .
C C26A 0.09188(8) 0.8428(2) -0.01213(10) 0.0657(6) Uani d . 1 A .
C C27A 0.10430(9) 0.9561(2) -0.02375(10) 0.0689(6) Uani d . 1 . .
C C28A 0.09629(8) 1.04109(19) 0.01882(9) 0.0661(5) Uani d . 1 A .
H H28A 0.1044 1.1172 0.0106 0.079 Uiso calc R 1 . .
C C29A 0.12856(11) 0.9883(3) -0.08023(11) 0.1068(9) Uani d . 1 A .
H H29D 0.1298 1.0707 -0.0838 0.160 Uiso calc R 1 . .
H H29E 0.1032 0.9569 -0.1205 0.160 Uiso calc R 1 . .
H H29F 0.1680 0.9576 -0.0721 0.160 Uiso calc R 1 . .
C C30A 0.09864(10) 0.7452(2) -0.05647(11) 0.0939(8) Uani d . 1 . .
H H30D 0.0744 0.7602 -0.1006 0.141 Uiso calc R 1 A .
H H30F 0.0862 0.6743 -0.0413 0.141 Uiso calc R 1 . .
H H30E 0.1396 0.7391 -0.0557 0.141 Uiso calc R 1 . .
O O1B 0.43937(5) 0.04574(12) 0.71998(6) 0.0632(4) Uani d . 1 . .
O O2B 0.28886(5) 0.12011(11) 0.46037(6) 0.0611(3) Uani d . 1 . .
O O3B 0.23181(6) -0.17082(13) 0.54130(7) 0.0830(5) Uani d . 1 . .
O O4B 0.27176(5) -0.20261(11) 0.64928(6) 0.0589(3) Uani d . 1 . .
O O5B 0.18946(6) 0.03919(13) 0.62346(7) 0.0790(4) Uani d . 1 . .
O O6B 0.26075(5) 0.05723(12) 0.71918(6) 0.0662(4) Uani d . 1 . .
N N1B 0.36696(6) -0.07053(12) 0.65219(6) 0.0456(3) Uani d . 1 . .
N N2B 0.32046(6) -0.02124(13) 0.53878(6) 0.0471(4) Uani d . 1 . .
N N3B 0.34505(6) 0.11166(13) 0.66635(6) 0.0463(4) Uani d . 1 . .
N N4B 0.26966(6) 0.12751(12) 0.56039(6) 0.0454(3) Uani d . 1 . .
C C1B 0.59664(8) -0.2226(2) 0.59397(11) 0.0791(6) Uani d . 1 . .
H H1B1 0.6071 -0.2400 0.6401 0.119 Uiso calc R 1 . .
H H1B2 0.6215 -0.1614 0.5868 0.119 Uiso calc R 1 . .
H H1B3 0.6023 -0.2899 0.5702 0.119 Uiso calc R 1 . .
C C2B 0.53769(9) -0.16490(19) 0.45324(10) 0.0748(6) Uani d . 1 . .
H H2B1 0.5753 -0.1265 0.4699 0.112 Uiso calc R 1 . .
H H2B2 0.5147 -0.1274 0.4137 0.112 Uiso calc R 1 . .
H H2B3 0.5442 -0.2439 0.4438 0.112 Uiso calc R 1 . .
C C3B 0.53237(8) -0.18567(15) 0.57005(10) 0.0544(5) Uani d . 1 . .
C C4B 0.49900(8) -0.17902(14) 0.61356(9) 0.0514(4) Uani d . 1 . .
H H4B 0.5180 -0.1931 0.6578 0.062 Uiso calc R 1 . .
C C5B 0.43871(7) -0.15249(14) 0.59491(8) 0.0460(4) Uani d . 1 . .
C C6B 0.41070(8) -0.12653(14) 0.52904(9) 0.0478(4) Uani d . 1 . .
C C7B 0.44481(8) -0.12908(14) 0.48547(9) 0.0530(5) Uani d . 1 . .
H H7B 0.4267 -0.1091 0.4418 0.064 Uiso calc R 1 . .
C C8B 0.50443(8) -0.15993(15) 0.50415(10) 0.0535(5) Uani d . 1 . .
C C9B 0.40622(8) -0.16434(16) 0.64638(9) 0.0536(5) Uani d . 1 . .
H H9B1 0.3828 -0.2345 0.6372 0.064 Uiso calc R 1 . .
H H9B2 0.4358 -0.1743 0.6888 0.064 Uiso calc R 1 . .
C C10B 0.34481(8) -0.10271(16) 0.50137(8) 0.0548(5) Uani d . 1 . .
H H10A 0.3372 -0.0734 0.4569 0.066 Uiso calc R 1 . .
H H10B 0.3235 -0.1751 0.4986 0.066 Uiso calc R 1 . .
C C11B 0.38948(8) 0.03153(16) 0.68311(8) 0.0466(4) Uani d . 1 . .
C C12B 0.29294(7) 0.07911(16) 0.51412(8) 0.0458(4) Uani d . 1 . .
C C13B 0.31232(7) -0.05049(15) 0.60153(8) 0.0450(4) Uani d . 1 . .
C C14B 0.26692(8) -0.14919(16) 0.59342(10) 0.0539(5) Uani d . 1 . .
C C15B 0.23022(9) -0.2983(2) 0.64711(10) 0.0754(6) Uani d . 1 . .
H H15A 0.1907 -0.2761 0.6203 0.091 Uiso calc R 1 . .
H H15B 0.2282 -0.3137 0.6912 0.091 Uiso calc R 1 . .
C C16B 0.24875(11) -0.4051(2) 0.61965(12) 0.0959(8) Uani d . 1 . .
H H16A 0.2461 -0.3930 0.5742 0.144 Uiso calc R 1 . .
H H16B 0.2230 -0.4675 0.6232 0.144 Uiso calc R 1 . .
H H16C 0.2891 -0.4237 0.6438 0.144 Uiso calc R 1 . .
C C17B 0.29055(7) 0.06692(15) 0.62221(8) 0.0451(4) Uani d . 1 . .
C C18B 0.24006(9) 0.05387(16) 0.65443(10) 0.0536(5) Uani d . 1 . .
C C19B 0.21676(9) 0.0420(2) 0.75488(11) 0.0920(8) Uani d . 1 . .
H H19A 0.1838 0.0950 0.7381 0.110 Uiso calc R 1 . .
H H19B 0.2013 -0.0360 0.7490 0.110 Uiso calc R 1 . .
C C20B 0.24566(12) 0.0646(2) 0.82460(11) 0.0992(8) Uani d . 1 . .
H H20G 0.2768 0.0093 0.8414 0.149 Uiso calc R 1 . .
H H20H 0.2169 0.0585 0.8484 0.149 Uiso calc R 1 . .
H H20I 0.2623 0.1409 0.8298 0.149 Uiso calc R 1 . .
C C21B 0.35170(8) 0.23038(15) 0.68850(8) 0.0552(5) Uani d . 1 . .
H H21A 0.3859 0.2363 0.7273 0.066 Uiso calc R 1 . .
H H21B 0.3168 0.2530 0.7009 0.066 Uiso calc R 1 . .
C C22B 0.25941(7) 0.25230(15) 0.55949(9) 0.0539(5) Uani d . 1 . .
H H22A 0.2378 0.2704 0.5907 0.065 Uiso calc R 1 . .
H H22B 0.2345 0.2742 0.5161 0.065 Uiso calc R 1 . .
C C23B 0.35967(8) 0.31235(15) 0.63671(8) 0.0486(4) Uani d . 1 . .
C C24B 0.31593(8) 0.32328(15) 0.57615(8) 0.0488(4) Uani d . 1 . .
C C25B 0.32564(9) 0.39956(16) 0.53058(9) 0.0572(5) Uani d . 1 . .
H H25B 0.2965 0.4073 0.4903 0.069 Uiso calc R 1 . .
C C26B 0.37723(9) 0.46536(16) 0.54247(10) 0.0595(5) Uani d . 1 . .
C C27B 0.42118(8) 0.45323(15) 0.60225(10) 0.0554(5) Uani d . 1 . .
C C28B 0.41137(8) 0.37727(15) 0.64819(9) 0.0529(5) Uani d . 1 . .
H H28B 0.4406 0.3694 0.6884 0.063 Uiso calc R 1 . .
C C29B 0.47928(9) 0.51749(17) 0.61727(11) 0.0770(6) Uani d . 1 . .
H H29A 0.5019 0.5041 0.6622 0.116 Uiso calc R 1 . .
H H29B 0.4716 0.5985 0.6105 0.116 Uiso calc R 1 . .
H H29C 0.5014 0.4909 0.5887 0.116 Uiso calc R 1 . .
C C30B 0.38487(11) 0.5469(2) 0.48971(11) 0.0910(7) Uani d . 1 . .
H H30A 0.4128 0.5147 0.4695 0.136 Uiso calc R 1 . .
H H30B 0.3994 0.6198 0.5093 0.136 Uiso calc R 1 . .
H H30C 0.3472 0.5578 0.4570 0.136 Uiso calc R 1 . .

loop_
_atom_site_aniso_label
_atom_site_aniso_U_11
_atom_site_aniso_U_22
_atom_site_aniso_U_33
_atom_site_aniso_U_12
_atom_site_aniso_U_13
_atom_site_aniso_U_23
O1A 0.0681(8) 0.0636(8) 0.0582(8) -0.0060(7) 0.0300(7) 0.0106(7)
O2A 0.0638(8) 0.0445(8) 0.0857(10) -0.0010(7) 0.0284(7) 0.0005(7)
N1A 0.0429(8) 0.0496(9) 0.0438(8) -0.0020(7) 0.0170(7) 0.0057(7)
N2A 0.0436(8) 0.0477(9) 0.0480(9) 0.0007(7) 0.0182(7) 0.0055(7)
N3A 0.0464(9) 0.0530(9) 0.0445(9) 0.0031(7) 0.0137(7) 0.0044(7)
N4A 0.0472(9) 0.0493(9) 0.0520(9) -0.0025(7) 0.0151(7) -0.0024(7)
C1A 0.0556(12) 0.0763(14) 0.0759(14) 0.0014(10) 0.0303(11) 0.0031(11)
C2A 0.0734(14) 0.0653(14) 0.0774(14) 0.0149(11) 0.0349(12) 0.0068(11)
C3A 0.0444(10) 0.0584(12) 0.0435(10) -0.0022(9) 0.0125(8) -0.0014(9)
C4A 0.0465(10) 0.0502(11) 0.0491(11) -0.0080(9) 0.0154(9) 0.0007(8)
C5A 0.0428(10) 0.0462(10) 0.0376(9) -0.0026(8) 0.0113(8) -0.0022(8)
C6A 0.0431(10) 0.0512(11) 0.0376(9) 0.0001(8) 0.0123(8) 0.0022(8)
C7A 0.0536(11) 0.0471(11) 0.0445(10) -0.0025(9) 0.0150(9) 0.0054(8)
C8A 0.0493(11) 0.0541(12) 0.0429(10) 0.0053(9) 0.0146(8) 0.0014(8)
C9A 0.0463(10) 0.0500(11) 0.0476(10) -0.0056(8) 0.0141(8) -0.0017(8)
C10A 0.0523(11) 0.0596(12) 0.0500(11) 0.0023(9) 0.0207(9) 0.0126(9)
C11A 0.0516(11) 0.0429(10) 0.0481(11) 0.0023(8) 0.0226(9) -0.0012(8)
C12A 0.0424(10) 0.0516(12) 0.0590(12) -0.0040(9) 0.0278(9) 0.0033(10)
C13A 0.0453(10) 0.0485(11) 0.0453(10) 0.0009(8) 0.0195(8) 0.0017(8)
C14A 0.0588(13) 0.0670(15) 0.0558(13) 0.0052(13) 0.0251(10) -0.0033(12)
C15A 0.098(7) 0.091(6) 0.070(5) -0.001(4) 0.046(5) -0.029(4)
C16A 0.122(9) 0.148(9) 0.064(5) 0.013(5) 0.049(6) -0.004(4)
O3A 0.088(4) 0.048(3) 0.109(5) -0.001(2) 0.053(4) -0.018(3)
O4A 0.074(6) 0.074(3) 0.068(3) -0.010(3) 0.044(4) -0.015(2)
C16' 0.090(5) 0.125(9) 0.099(8) 0.006(5) 0.047(5) -0.036(6)
C15' 0.075(5) 0.091(7) 0.060(4) -0.009(3) 0.027(4) -0.014(3)
O3' 0.173(9) 0.084(4) 0.080(4) 0.052(4) 0.060(6) 0.002(3)
O4' 0.066(5) 0.087(4) 0.046(3) -0.005(3) 0.034(3) -0.012(2)
C17A 0.0428(10) 0.0525(11) 0.0505(11) 0.0024(8) 0.0184(9) 0.0008(9)
C18A 0.0478(12) 0.0689(15) 0.0725(15) 0.0086(11) 0.0235(11) 0.0072(13)
C19A 0.048(5) 0.108(9) 0.085(7) 0.003(4) 0.038(5) 0.008(5)
C20A 0.065(5) 0.23(2) 0.081(6) -0.023(10) 0.028(5) 0.033(9)
O5A 0.071(4) 0.070(3) 0.122(6) 0.018(2) 0.050(4) -0.003(4)
O6A 0.056(4) 0.098(5) 0.086(6) -0.005(3) 0.038(4) -0.004(3)
C19' 0.052(4) 0.094(5) 0.082(6) 0.012(3) 0.038(4) 0.008(4)
C20' 0.060(5) 0.086(4) 0.115(6) -0.003(3) 0.041(4) 0.025(3)
O5' 0.089(4) 0.109(4) 0.150(6) 0.050(3) 0.071(4) 0.057(4)
O6' 0.046(3) 0.070(3) 0.088(4) 0.0134(19) 0.036(3) 0.025(3)
C21A 0.0614(12) 0.0628(13) 0.0524(12) 0.0090(10) 0.0114(10) 0.0075(10)
C22A 0.0513(11) 0.0633(13) 0.0652(13) -0.0107(9) 0.0143(10) -0.0087(10)
C23A 0.0453(10) 0.0653(13) 0.0478(11) 0.0060(9) 0.0068(9) 0.0010(10)
C24A 0.0407(10) 0.0660(14) 0.0523(12) -0.0004(9) 0.0080(9) -0.0042(10)
C25A 0.0504(12) 0.0681(14) 0.0630(13) 0.0014(10) 0.0058(10) -0.0080(11)
C26A 0.0478(11) 0.0940(17) 0.0493(12) 0.0139(11) 0.0050(10) -0.0123(12)
C27A 0.0582(13) 0.0947(18) 0.0524(13) 0.0076(12) 0.0142(10) -0.0006(12)
C28A 0.0643(13) 0.0793(15) 0.0513(12) 0.0026(11) 0.0117(10) 0.0072(11)
C29A 0.112(2) 0.151(3) 0.0690(16) 0.0029(18) 0.0449(15) -0.0001(16)
C30A 0.0838(16) 0.117(2) 0.0767(16) 0.0254(15) 0.0166(13) -0.0248(14)
O1B 0.0422(7) 0.0888(10) 0.0525(8) -0.0113(7) 0.0046(6) 0.0012(7)
O2B 0.0693(8) 0.0764(9) 0.0379(7) 0.0098(7) 0.0162(6) 0.0073(6)
O3B 0.0718(9) 0.0992(12) 0.0616(9) -0.0304(8) -0.0060(8) 0.0069(8)
O4B 0.0554(8) 0.0702(9) 0.0515(8) -0.0185(6) 0.0164(6) 0.0035(7)
O5B 0.0440(8) 0.1239(13) 0.0725(10) -0.0137(8) 0.0222(7) -0.0035(9)
O6B 0.0534(8) 0.1029(11) 0.0513(8) 0.0017(7) 0.0292(7) 0.0122(7)
N1B 0.0379(8) 0.0579(9) 0.0410(8) -0.0008(7) 0.0115(7) 0.0014(7)
N2B 0.0475(8) 0.0596(10) 0.0356(8) 0.0057(7) 0.0143(7) 0.0016(7)
N3B 0.0423(8) 0.0590(10) 0.0383(8) -0.0057(7) 0.0129(7) -0.0020(7)
N4B 0.0412(8) 0.0561(10) 0.0398(8) 0.0019(7) 0.0135(7) 0.0012(7)
C1B 0.0537(13) 0.0992(18) 0.0872(16) 0.0014(12) 0.0252(12) -0.0178(13)
C2B 0.0789(15) 0.0823(15) 0.0762(15) -0.0032(12) 0.0431(12) -0.0137(12)
C3B 0.0504(11) 0.0492(11) 0.0664(13) -0.0030(9) 0.0216(10) -0.0132(10)
C4B 0.0500(11) 0.0502(11) 0.0535(11) -0.0012(9) 0.0145(9) -0.0032(9)
C5B 0.0477(10) 0.0437(10) 0.0482(11) -0.0008(8) 0.0166(9) -0.0007(8)
C6B 0.0522(11) 0.0453(10) 0.0475(11) -0.0007(8) 0.0170(9) -0.0062(8)
C7B 0.0673(13) 0.0488(11) 0.0470(11) -0.0003(9) 0.0229(10) -0.0071(8)
C8B 0.0611(12) 0.0443(11) 0.0622(13) -0.0059(9) 0.0293(10) -0.0128(9)
C9B 0.0479(10) 0.0641(12) 0.0482(11) 0.0050(9) 0.0132(9) 0.0087(9)
C10B 0.0584(12) 0.0650(13) 0.0406(10) 0.0036(10) 0.0139(9) -0.0066(9)
C11B 0.0409(10) 0.0682(13) 0.0334(9) -0.0075(10) 0.0153(8) 0.0048(9)
C12B 0.0392(10) 0.0614(12) 0.0352(10) -0.0035(9) 0.0087(8) -0.0008(9)
C13B 0.0380(9) 0.0580(11) 0.0381(10) -0.0041(8) 0.0100(8) 0.0013(8)
C14B 0.0461(11) 0.0640(13) 0.0482(12) -0.0051(9) 0.0088(9) 0.0003(10)
C15B 0.0674(13) 0.0936(17) 0.0682(14) -0.0333(12) 0.0246(11) 0.0037(12)
C16B 0.112(2) 0.0737(17) 0.0967(19) -0.0279(15) 0.0226(16) -0.0022(14)
C17B 0.0378(9) 0.0603(11) 0.0389(10) -0.0037(8) 0.0139(8) 0.0000(8)
C18B 0.0462(11) 0.0665(13) 0.0525(12) -0.0008(10) 0.0215(10) 0.0026(10)
C19B 0.0712(15) 0.150(2) 0.0721(16) 0.0005(15) 0.0476(13) 0.0227(15)
C20B 0.134(2) 0.109(2) 0.0802(18) 0.0127(16) 0.0710(17) 0.0114(14)
C21B 0.0626(12) 0.0641(13) 0.0420(10) -0.0079(10) 0.0202(9) -0.0094(9)
C22B 0.0473(11) 0.0665(13) 0.0497(11) 0.0079(9) 0.0172(9) 0.0000(9)
C23B 0.0567(11) 0.0522(11) 0.0412(10) -0.0011(9) 0.0211(9) -0.0074(8)
C24B 0.0518(11) 0.0520(11) 0.0455(11) 0.0042(9) 0.0190(9) -0.0049(9)
C25B 0.0654(13) 0.0560(12) 0.0503(11) 0.0063(10) 0.0173(10) 0.0013(9)
C26B 0.0751(14) 0.0485(12) 0.0605(13) -0.0005(10) 0.0285(11) 0.0000(10)
C27B 0.0637(12) 0.0450(11) 0.0616(13) -0.0013(9) 0.0249(11) -0.0067(9)
C28B 0.0603(12) 0.0511(11) 0.0478(11) 0.0000(9) 0.0167(9) -0.0068(9)
C29B 0.0784(15) 0.0599(14) 0.0920(16) -0.0143(11) 0.0240(13) 0.0021(12)
C30B 0.1126(19) 0.0788(16) 0.0806(16) -0.0167(14) 0.0272(14) 0.0201(13)

loop_
_atom_type_symbol
_atom_type_description
_atom_type_scat_dispersion_real
_atom_type_scat_dispersion_imag
_atom_type_scat_source
C C 0.0033 0.0016 'International Tables Vol C Tables 4.2.6.8 and 6.1.1.4'
H H 0.0000 0.0000 'International Tables Vol C Tables 4.2.6.8 and 6.1.1.4'
N N 0.0061 0.0033 'International Tables Vol C Tables 4.2.6.8 and 6.1.1.4'
O O 0.0106 0.0060 'International Tables Vol C Tables 4.2.6.8 and 6.1.1.4'

loop_
_geom_angle_atom_site_label_1
_geom_angle_atom_site_label_2
_geom_angle_atom_site_label_3
_geom_angle_site_symmetry_1
_geom_angle_site_symmetry_3
_geom_angle
_geom_angle_publ_flag
C11A N1A C13A . . 113.29(14) ?
C11A N1A C9A . . 124.30(14) ?
C13A N1A C9A . . 122.28(13) ?
C12A N2A C13A . . 110.77(14) ?
C12A N2A C10A . . 119.25(15) ?
C13A N2A C10A . . 120.65(14) ?
C11A N3A C17A . . 110.49(14) ?
C11A N3A C21A . . 120.08(14) ?
C17A N3A C21A . . 120.43(14) ?
C12A N4A C17A . . 113.23(14) ?
C12A N4A C22A . . 124.49(15) ?
C17A N4A C22A . . 122.17(14) ?
C3A C1A H1A1 . . 109.5 ?
C3A C1A H1A2 . . 109.5 ?
H1A1 C1A H1A2 . . 109.5 ?
C3A C1A H1A3 . . 109.5 ?
H1A1 C1A H1A3 . . 109.5 ?
H1A2 C1A H1A3 . . 109.5 ?
C8A C2A H2A1 . . 109.5 ?
C8A C2A H2A2 . . 109.5 ?
H2A1 C2A H2A2 . . 109.5 ?
C8A C2A H2A3 . . 109.5 ?
H2A1 C2A H2A3 . . 109.5 ?
H2A2 C2A H2A3 . . 109.5 ?
C8A C3A C4A . . 118.43(15) ?
C8A C3A C1A . . 122.93(16) ?
C4A C3A C1A . . 118.65(16) ?
C5A C4A C3A . . 123.22(16) ?
C5A C4A H4A . . 118.4 ?
C3A C4A H4A . . 118.4 ?
C4A C5A C6A . . 118.58(15) ?
C4A C5A C9A . . 119.55(15) ?
C6A C5A C9A . . 121.85(14) ?
C7A C6A C5A . . 118.13(15) ?
C7A C6A C10A . . 119.43(15) ?
C5A C6A C10A . . 122.39(15) ?
C6A C7A C8A . . 123.30(16) ?
C6A C7A H7A . . 118.3 ?
C8A C7A H7A . . 118.3 ?
C3A C8A C7A . . 118.31(16) ?
C3A C8A C2A . . 122.26(16) ?
C7A C8A C2A . . 119.43(16) ?
N1A C9A C5A . . 113.18(13) ?
N1A C9A H9A1 . . 108.9 ?
C5A C9A H9A1 . . 108.9 ?
N1A C9A H9A2 . . 108.9 ?
C5A C9A H9A2 . . 108.9 ?
H9A1 C9A H9A2 . . 107.8 ?
N2A C10A C6A . . 115.70(13) ?
N2A C10A H10C . . 108.4 ?
C6A C10A H10C . . 108.4 ?
N2A C10A H10D . . 108.4 ?
C6A C10A H10D . . 108.4 ?
H10C C10A H10D . . 107.4 ?
O1A C11A N1A . . 126.20(16) ?
O1A C11A N3A . . 125.68(16) ?
N1A C11A N3A . . 108.10(14) ?
O2A C12A N4A . . 126.46(18) ?
O2A C12A N2A . . 125.99(18) ?
N4A C12A N2A . . 107.54(16) ?
N2A C13A N1A . . 114.10(13) ?
N2A C13A C14A . . 114.70(15) ?
N1A C13A C14A . . 108.67(14) ?
N2A C13A C17A . . 103.51(13) ?
N1A C13A C17A . . 100.93(12) ?
C14A C13A C17A . . 114.13(14) ?
O3' C14A O4A . . 114.8(7) ?
O3A C14A O4A . . 122.9(7) ?
O3' C14A O4' . . 127.2(7) ?
O3A C14A O4' . . 125.9(8) ?
O3' C14A C13A . . 123.0(6) ?
O3A C14A C13A . . 120.1(5) ?
O4A C14A C13A . . 117.0(5) ?
O4' C14A C13A . . 109.3(5) ?
O4A C15A C16A . . 106.7(7) ?
O4A C15A H15C . . 110.4 ?
C16A C15A H15C . . 110.4 ?
O4A C15A H15D . . 110.4 ?
C16A C15A H15D . . 110.4 ?
H15C C15A H15D . . 108.6 ?
C14A O4A C15A . . 114.5(8) ?
C15' C16' H16F . . 109.5 ?
C15' C16' H16E . . 109.5 ?
H16F C16' H16E . . 109.5 ?
C15' C16' H16D . . 109.5 ?
H16F C16' H16D . . 109.5 ?
H16E C16' H16D . . 109.5 ?
O4' C15' C16' . . 111.8(7) ?
O4' C15' H15E . . 109.3 ?
C16' C15' H15E . . 109.3 ?
O4' C15' H15F . . 109.3 ?
C16' C15' H15F . . 109.3 ?
H15E C15' H15F . . 107.9 ?
C14A O4' C15' . . 119.3(8) ?
N3A C17A N4A . . 113.99(13) ?
N3A C17A C18A . . 111.39(15) ?
N4A C17A C18A . . 112.37(15) ?
N3A C17A C13A . . 103.45(13) ?
N4A C17A C13A . . 101.09(13) ?
C18A C17A C13A . . 113.87(15) ?
O5' C18A O6' . . 125.4(5) ?
O5A C18A O6' . . 114.8(6) ?
O5' C18A O6A . . 119.9(7) ?
O5A C18A O6A . . 125.8(7) ?
O5' C18A C17A . . 122.2(4) ?
O5A C18A C17A . . 122.6(5) ?
O6' C18A C17A . . 112.0(4) ?
O6A C18A C17A . . 110.0(5) ?
O6A C19A C20A . . 110.2(8) ?
O6A C19A H19D . . 109.6 ?
C20A C19A H19D . . 109.6 ?
O6A C19A H19C . . 109.6 ?
C20A C19A H19C . . 109.6 ?
H19D C19A H19C . . 108.1 ?
C18A O6A C19A . . 122.3(10) ?
O6' C19' C20' . . 106.8(6) ?
O6' C19' H19E . . 110.4 ?
C20' C19' H19E . . 110.4 ?
O6' C19' H19F . . 110.4 ?
C20' C19' H19F . . 110.4 ?
H19E C19' H19F . . 108.6 ?
C19' C20' H20D . . 109.5 ?
C19' C20' H20E . . 109.5 ?
H20D C20' H20E . . 109.5 ?
C19' C20' H20F . . 109.5 ?
H20D C20' H20F . . 109.5 ?
H20E C20' H20F . . 109.5 ?
C18A O6' C19' . . 117.4(6) ?
N3A C21A C23A . . 115.69(15) ?
N3A C21A H21C . . 108.4 ?
C23A C21A H21C . . 108.4 ?
N3A C21A H21D . . 108.4 ?
C23A C21A H21D . . 108.4 ?
H21C C21A H21D . . 107.4 ?
N4A C22A C24A . . 113.69(14) ?
N4A C22A H22C . . 108.8 ?
C24A C22A H22C . . 108.8 ?
N4A C22A H22D . . 108.8 ?
C24A C22A H22D . . 108.8 ?
H22C C22A H22D . . 107.7 ?
C28A C23A C24A . . 118.49(18) ?
C28A C23A C21A . . 118.96(18) ?
C24A C23A C21A . . 122.52(17) ?
C25A C24A C23A . . 118.19(18) ?
C25A C24A C22A . . 119.97(18) ?
C23A C24A C22A . . 121.84(17) ?
C26A C25A C24A . . 123.2(2) ?
C26A C25A H25A . . 118.4 ?
C24A C25A H25A . . 118.4 ?
C27A C26A C25A . . 118.32(19) ?
C27A C26A C30A . . 122.2(2) ?
C25A C26A C30A . . 119.4(2) ?
C26A C27A C28A . . 118.79(19) ?
C26A C27A C29A . . 121.4(2) ?
C28A C27A C29A . . 119.7(2) ?
C23A C28A C27A . . 123.0(2) ?
C23A C28A H28A . . 118.5 ?
C27A C28A H28A . . 118.5 ?
C27A C29A H29D . . 109.5 ?
C27A C29A H29E . . 109.5 ?
H29D C29A H29E . . 109.5 ?
C27A C29A H29F . . 109.5 ?
H29D C29A H29F . . 109.5 ?
H29E C29A H29F . . 109.5 ?
C26A C30A H30D . . 109.5 ?
C26A C30A H30F . . 109.5 ?
H30D C30A H30F . . 109.5 ?
C26A C30A H30E . . 109.5 ?
H30D C30A H30E . . 109.5 ?
H30F C30A H30E . . 109.5 ?
C14B O4B C15B . . 116.61(14) ?
C18B O6B C19B . . 116.05(15) ?
C11B N1B C13B . . 110.60(14) ?
C11B N1B C9B . . 121.18(14) ?
C13B N1B C9B . . 120.54(14) ?
C12B N2B C13B . . 112.36(13) ?
C12B N2B C10B . . 124.30(14) ?
C13B N2B C10B . . 122.21(14) ?
C11B N3B C17B . . 112.89(14) ?
C11B N3B C21B . . 124.17(15) ?
C17B N3B C21B . . 122.92(14) ?
C12B N4B C17B . . 110.61(14) ?
C12B N4B C22B . . 119.41(14) ?
C17B N4B C22B . . 120.20(13) ?
C3B C1B H1B1 . . 109.5 ?
C3B C1B H1B2 . . 109.5 ?
H1B1 C1B H1B2 . . 109.5 ?
C3B C1B H1B3 . . 109.5 ?
H1B1 C1B H1B3 . . 109.5 ?
H1B2 C1B H1B3 . . 109.5 ?
C8B C2B H2B1 . . 109.5 ?
C8B C2B H2B2 . . 109.5 ?
H2B1 C2B H2B2 . . 109.5 ?
C8B C2B H2B3 . . 109.5 ?
H2B1 C2B H2B3 . . 109.5 ?
H2B2 C2B H2B3 . . 109.5 ?
C4B C3B C8B . . 118.02(17) ?
C4B C3B C1B . . 120.04(18) ?
C8B C3B C1B . . 121.92(17) ?
C3B C4B C5B . . 123.67(17) ?
C3B C4B H4B . . 118.2 ?
C5B C4B H4B . . 118.2 ?
C4B C5B C6B . . 118.33(16) ?
C4B C5B C9B . . 117.57(15) ?
C6B C5B C9B . . 123.85(15) ?
C7B C6B C5B . . 118.06(16) ?
C7B C6B C10B . . 117.99(16) ?
C5B C6B C10B . . 123.84(15) ?
C8B C7B C6B . . 123.10(17) ?
C8B C7B H7B . . 118.5 ?
C6B C7B H7B . . 118.5 ?
C7B C8B C3B . . 118.72(17) ?
C7B C8B C2B . . 119.80(18) ?
C3B C8B C2B . . 121.48(18) ?
N1B C9B C5B . . 117.44(14) ?
N1B C9B H9B1 . . 107.9 ?
C5B C9B H9B1 . . 107.9 ?
N1B C9B H9B2 . . 107.9 ?
C5B C9B H9B2 . . 107.9 ?
H9B1 C9B H9B2 . . 107.2 ?
N2B C10B C6B . . 115.36(14) ?
N2B C10B H10A . . 108.4 ?
C6B C10B H10A . . 108.4 ?
N2B C10B H10B . . 108.4 ?
C6B C10B H10B . . 108.4 ?
H10A C10B H10B . . 107.5 ?
O1B C11B N3B . . 126.51(18) ?
O1B C11B N1B . . 125.81(18) ?
N3B C11B N1B . . 107.65(15) ?
O2B C12B N2B . . 126.48(16) ?
O2B C12B N4B . . 125.03(17) ?
N2B C12B N4B . . 108.48(14) ?
N1B C13B N2B . . 113.60(13) ?
N1B C13B C14B . . 113.69(14) ?
N2B C13B C14B . . 110.33(14) ?
N1B C13B C17B . . 103.02(13) ?
N2B C13B C17B . . 101.48(13) ?
C14B C13B C17B . . 113.95(13) ?
O3B C14B O4B . . 126.18(17) ?
O3B C14B C13B . . 121.69(17) ?
O4B C14B C13B . . 112.13(15) ?
O4B C15B C16B . . 111.87(17) ?
O4B C15B H15A . . 109.2 ?
C16B C15B H15A . . 109.2 ?
O4B C15B H15B . . 109.2 ?
C16B C15B H15B . . 109.2 ?
H15A C15B H15B . . 107.9 ?
C15B C16B H16A . . 109.5 ?
C15B C16B H16B . . 109.5 ?
H16A C16B H16B . . 109.5 ?
C15B C16B H16C . . 109.5 ?
H16A C16B H16C . . 109.5 ?
H16B C16B H16C . . 109.5 ?
N3B C17B N4B . . 114.56(13) ?
N3B C17B C18B . . 113.43(14) ?
N4B C17B C18B . . 110.67(14) ?
N3B C17B C13B . . 101.25(12) ?
N4B C17B C13B . . 102.69(13) ?
C18B C17B C13B . . 113.46(14) ?
O5B C18B O6B . . 125.66(16) ?
O5B C18B C17B . . 122.84(17) ?
O6B C18B C17B . . 111.46(16) ?
C20B C19B O6B . . 108.48(18) ?
C20B C19B H19A . . 110.0 ?
O6B C19B H19A . . 110.0 ?
C20B C19B H19B . . 110.0 ?
O6B C19B H19B . . 110.0 ?
H19A C19B H19B . . 108.4 ?
C19B C20B H20G . . 109.5 ?
C19B C20B H20H . . 109.5 ?
H20G C20B H20H . . 109.5 ?
C19B C20B H20I . . 109.5 ?
H20G C20B H20I . . 109.5 ?
H20H C20B H20I . . 109.5 ?
N3B C21B C23B . . 112.75(14) ?
N3B C21B H21A . . 109.0 ?
C23B C21B H21A . . 109.0 ?
N3B C21B H21B . . 109.0 ?
C23B C21B H21B . . 109.0 ?
H21A C21B H21B . . 107.8 ?
N4B C22B C24B . . 113.86(14) ?
N4B C22B H22A . . 108.8 ?
C24B C22B H22A . . 108.8 ?
N4B C22B H22B . . 108.8 ?
C24B C22B H22B . . 108.8 ?
H22A C22B H22B . . 107.7 ?
C28B C23B C24B . . 118.74(16) ?
C28B C23B C21B . . 120.28(16) ?
C24B C23B C21B . . 120.97(16) ?
C25B C24B C23B . . 118.46(17) ?
C25B C24B C22B . . 120.00(16) ?
C23B C24B C22B . . 121.53(16) ?
C24B C25B C26B . . 122.67(18) ?
C24B C25B H25B . . 118.7 ?
C26B C25B H25B . . 118.7 ?
C27B C26B C25B . . 118.94(17) ?
C27B C26B C30B . . 121.43(19) ?
C25B C26B C30B . . 119.61(19) ?
C28B C27B C26B . . 118.48(17) ?
C28B C27B C29B . . 119.65(18) ?
C26B C27B C29B . . 121.84(18) ?
C27B C28B C23B . . 122.69(17) ?
C27B C28B H28B . . 118.7 ?
C23B C28B H28B . . 118.7 ?
C27B C29B H29A . . 109.5 ?
C27B C29B H29B . . 109.5 ?
H29A C29B H29B . . 109.5 ?
C27B C29B H29C . . 109.5 ?
H29A C29B H29C . . 109.5 ?
H29B C29B H29C . . 109.5 ?
C26B C30B H30A . . 109.5 ?
C26B C30B H30B . . 109.5 ?
H30A C30B H30B . . 109.5 ?
C26B C30B H30C . . 109.5 ?
H30A C30B H30C . . 109.5 ?
H30B C30B H30C . . 109.5 ?

loop_
_geom_bond_atom_site_label_1
_geom_bond_atom_site_label_2
_geom_bond_site_symmetry_2
_geom_bond_distance
_geom_bond_publ_flag
O1A C11A . 1.2160(18) ?
O2A C12A . 1.211(2) ?
N1A C11A . 1.359(2) ?
N1A C13A . 1.4435(19) ?
N1A C9A . 1.452(2) ?
N2A C12A . 1.386(2) ?
N2A C13A . 1.432(2) ?
N2A C10A . 1.461(2) ?
N3A C11A . 1.382(2) ?
N3A C17A . 1.434(2) ?
N3A C21A . 1.466(2) ?
N4A C12A . 1.371(2) ?
N4A C17A . 1.444(2) ?
N4A C22A . 1.457(2) ?
C1A C3A . 1.509(2) ?
C1A H1A1 . 0.9600 ?
C1A H1A2 . 0.9600 ?
C1A H1A3 . 0.9600 ?
C2A C8A . 1.501(2) ?
C2A H2A1 . 0.9600 ?
C2A H2A2 . 0.9600 ?
C2A H2A3 . 0.9600 ?
C3A C8A . 1.389(2) ?
C3A C4A . 1.390(2) ?
C4A C5A . 1.383(2) ?
C4A H4A . 0.9300 ?
C5A C6A . 1.398(2) ?
C5A C9A . 1.511(2) ?
C6A C7A . 1.384(2) ?
C6A C10A . 1.515(2) ?
C7A C8A . 1.395(2) ?
C7A H7A . 0.9300 ?
C9A H9A1 . 0.9700 ?
C9A H9A2 . 0.9700 ?
C10A H10C . 0.9700 ?
C10A H10D . 0.9700 ?
C13A C14A . 1.543(2) ?
C13A C17A . 1.570(2) ?
C14A O3' . 1.200(7) ?
C14A O3A . 1.213(6) ?
C14A O4A . 1.291(7) ?
C14A O4' . 1.346(7) ?
C15A O4A . 1.456(7) ?
C15A C16A . 1.494(8) ?
C15A H15C . 0.9700 ?
C15A H15D . 0.9700 ?
C16A H16G . 0.9600 ?
C16A H16H . 0.9600 ?
C16A H16I . 0.9600 ?
C16' C15' . 1.490(8) ?
C16' H16F . 0.9600 ?
C16' H16E . 0.9600 ?
C16' H16D . 0.9600 ?
C15' O4' . 1.461(7) ?
C15' H15E . 0.9700 ?
C15' H15F . 0.9700 ?
C17A C18A . 1.540(2) ?
C18A O5' . 1.208(5) ?
C18A O5A . 1.216(6) ?
C18A O6' . 1.264(5) ?
C18A O6A . 1.355(8) ?
C19A O6A . 1.434(8) ?
C19A C20A . 1.500(9) ?
C19A H19D . 0.9700 ?
C19A H19C . 0.9700 ?
C20A H20A . 0.9600 ?
C20A H20B . 0.9600 ?
C20A H20C . 0.9600 ?
C19' O6' . 1.455(6) ?
C19' C20' . 1.491(7) ?
C19' H19E . 0.9700 ?
C19' H19F . 0.9700 ?
C20' H20D . 0.9600 ?
C20' H20E . 0.9600 ?
C20' H20F . 0.9600 ?
C21A C23A . 1.509(2) ?
C21A H21C . 0.9700 ?
C21A H21D . 0.9700 ?
C22A C24A . 1.513(2) ?
C22A H22C . 0.9700 ?
C22A H22D . 0.9700 ?
C23A C28A . 1.385(2) ?
C23A C24A . 1.394(3) ?
C24A C25A . 1.391(2) ?
C25A C26A . 1.389(3) ?
C25A H25A . 0.9300 ?
C26A C27A . 1.385(3) ?
C26A C30A . 1.512(3) ?
C27A C28A . 1.388(3) ?
C27A C29A . 1.520(3) ?
C28A H28A . 0.9300 ?
C29A H29D . 0.9600 ?
C29A H29E . 0.9600 ?
C29A H29F . 0.9600 ?
C30A H30D . 0.9600 ?
C30A H30F . 0.9600 ?
C30A H30E . 0.9600 ?
O1B C11B . 1.2143(19) ?
O2B C12B . 1.2155(19) ?
O3B C14B . 1.197(2) ?
O4B C14B . 1.315(2) ?
O4B C15B . 1.470(2) ?
O5B C18B . 1.189(2) ?
O6B C18B . 1.319(2) ?
O6B C19B . 1.463(2) ?
N1B C11B . 1.382(2) ?
N1B C13B . 1.431(2) ?
N1B C9B . 1.455(2) ?
N2B C12B . 1.360(2) ?
N2B C13B . 1.4434(19) ?
N2B C10B . 1.457(2) ?
N3B C11B . 1.365(2) ?
N3B C17B . 1.443(2) ?
N3B C21B . 1.449(2) ?
N4B C12B . 1.379(2) ?
N4B C17B . 1.443(2) ?
N4B C22B . 1.467(2) ?
C1B C3B . 1.507(3) ?
C1B H1B1 . 0.9600 ?
C1B H1B2 . 0.9600 ?
C1B H1B3 . 0.9600 ?
C2B C8B . 1.512(2) ?
C2B H2B1 . 0.9600 ?
C2B H2B2 . 0.9600 ?
C2B H2B3 . 0.9600 ?
C3B C4B . 1.380(2) ?
C3B C8B . 1.394(3) ?
C4B C5B . 1.388(2) ?
C4B H4B . 0.9300 ?
C5B C6B . 1.394(2) ?
C5B C9B . 1.514(2) ?
C6B C7B . 1.393(2) ?
C6B C10B . 1.511(2) ?
C7B C8B . 1.386(2) ?
C7B H7B . 0.9300 ?
C9B H9B1 . 0.9700 ?
C9B H9B2 . 0.9700 ?
C10B H10A . 0.9700 ?
C10B H10B . 0.9700 ?
C13B C14B . 1.540(2) ?
C13B C17B . 1.563(2) ?
C15B C16B . 1.488(3) ?
C15B H15A . 0.9700 ?
C15B H15B . 0.9700 ?
C16B H16A . 0.9600 ?
C16B H16B . 0.9600 ?
C16B H16C . 0.9600 ?
C17B C18B . 1.543(2) ?
C19B C20B . 1.461(3) ?
C19B H19A . 0.9700 ?
C19B H19B . 0.9700 ?
C20B H20G . 0.9600 ?
C20B H20H . 0.9600 ?
C20B H20I . 0.9600 ?
C21B C23B . 1.508(2) ?
C21B H21A . 0.9700 ?
C21B H21B . 0.9700 ?
C22B C24B . 1.513(2) ?
C22B H22A . 0.9700 ?
C22B H22B . 0.9700 ?
C23B C28B . 1.388(2) ?
C23B C24B . 1.397(2) ?
C24B C25B . 1.380(2) ?
C25B C26B . 1.391(3) ?
C25B H25B . 0.9300 ?
C26B C27B . 1.389(3) ?
C26B C30B . 1.519(3) ?
C27B C28B . 1.385(2) ?
C27B C29B . 1.505(3) ?
C28B H28B . 0.9300 ?
C29B H29A . 0.9600 ?
C29B H29B . 0.9600 ?
C29B H29C . 0.9600 ?
C30B H30A . 0.9600 ?
C30B H30B . 0.9600 ?
C30B H30C . 0.9600 ?

loop_
_geom_hbond_atom_site_label_D
_geom_hbond_atom_site_label_H
_geom_hbond_atom_site_label_A
_geom_hbond_site_symmetry_A
_geom_hbond_distance_DH
_geom_hbond_distance_HA
_geom_hbond_distance_DA
_geom_hbond_angle_DHA
C9A H9A1 O2B 1_565 0.97 2.31 3.205(2) 153
C22B H22A O1A 4_576 0.97 2.41 3.375(2) 178
C29B H29A O1B 2_656 0.96 2.53 3.441(3) 160

loop_
_geom_torsion_atom_site_label_1
_geom_torsion_atom_site_label_2
_geom_torsion_atom_site_label_3
_geom_torsion_atom_site_label_4
_geom_torsion_site_symmetry_1
_geom_torsion_site_symmetry_2
_geom_torsion_site_symmetry_3
_geom_torsion_site_symmetry_4
_geom_torsion
_geom_torsion_publ_flag
C8A C3A C4A C5A . . . . 1.3(3) ?
C1A C3A C4A C5A . . . . -179.06(16) ?
C3A C4A C5A C6A . . . . 0.1(2) ?
C3A C4A C5A C9A . . . . 178.31(15) ?
C4A C5A C6A C7A . . . . -1.5(2) ?
C9A C5A C6A C7A . . . . -179.68(15) ?
C4A C5A C6A C10A . . . . 175.81(15) ?
C9A C5A C6A C10A . . . . -2.3(2) ?
C5A C6A C7A C8A . . . . 1.7(2) ?
C10A C6A C7A C8A . . . . -175.76(15) ?
C4A C3A C8A C7A . . . . -1.2(2) ?
C1A C3A C8A C7A . . . . 179.18(16) ?
C4A C3A C8A C2A . . . . 179.21(16) ?
C1A C3A C8A C2A . . . . -0.5(3) ?
C6A C7A C8A C3A . . . . -0.3(3) ?
C6A C7A C8A C2A . . . . 179.36(16) ?
C11A N1A C9A C5A . . . . -106.97(17) ?
C13A N1A C9A C5A . . . . 77.30(18) ?
C4A C5A C9A N1A . . . . 126.93(16) ?
C6A C5A C9A N1A . . . . -54.9(2) ?
C12A N2A C10A C6A . . . . 71.0(2) ?
C13A N2A C10A C6A . . . . -72.5(2) ?
C7A C6A C10A N2A . . . . -124.46(17) ?
C5A C6A C10A N2A . . . . 58.2(2) ?
C13A N1A C11A O1A . . . . 178.27(16) ?
C9A N1A C11A O1A . . . . 2.2(3) ?
C13A N1A C11A N3A . . . . -0.24(18) ?
C9A N1A C11A N3A . . . . -176.31(14) ?
C17A N3A C11A O1A . . . . 168.77(16) ?
C21A N3A C11A O1A . . . . 21.5(3) ?
C17A N3A C11A N1A . . . . -12.71(18) ?
C21A N3A C11A N1A . . . . -159.99(14) ?
C17A N4A C12A O2A . . . . 179.59(16) ?
C22A N4A C12A O2A . . . . 3.3(3) ?
C17A N4A C12A N2A . . . . 0.43(18) ?
C22A N4A C12A N2A . . . . -175.90(14) ?
C13A N2A C12A O2A . . . . 167.42(16) ?
C10A N2A C12A O2A . . . . 20.6(2) ?
C13A N2A C12A N4A . . . . -13.43(17) ?
C10A N2A C12A N4A . . . . -160.29(13) ?
C12A N2A C13A N1A . . . . -89.10(16) ?
C10A N2A C13A N1A . . . . 57.23(19) ?
C12A N2A C13A C14A . . . . 144.62(15) ?
C10A N2A C13A C14A . . . . -69.05(19) ?
C12A N2A C13A C17A . . . . 19.63(16) ?
C10A N2A C13A C17A . . . . 165.96(13) ?
C11A N1A C13A N2A . . . . 121.71(15) ?
C9A N1A C13A N2A . . . . -62.13(19) ?
C11A N1A C13A C14A . . . . -108.92(16) ?
C9A N1A C13A C14A . . . . 67.24(19) ?
C11A N1A C13A C17A . . . . 11.40(17) ?
C9A N1A C13A C17A . . . . -172.44(14) ?
N2A C13A C14A O3' . . . . 177.6(8) ?
N1A C13A C14A O3' . . . . 48.6(9) ?
C17A C13A C14A O3' . . . . -63.2(9) ?
N2A C13A C14A O3A . . . . 147.2(6) ?
N1A C13A C14A O3A . . . . 18.2(6) ?
C17A C13A C14A O3A . . . . -93.6(6) ?
N2A C13A C14A O4A . . . . -29.2(7) ?
N1A C13A C14A O4A . . . . -158.3(6) ?
C17A C13A C14A O4A . . . . 90.0(7) ?
N2A C13A C14A O4' . . . . -9.8(6) ?
N1A C13A C14A O4' . . . . -138.9(6) ?
C17A C13A C14A O4' . . . . 109.4(6) ?
O3' C14A O4A C15A . . . . -23.4(12) ?
O3A C14A O4A C15A . . . . 4.9(12) ?
O4' C14A O4A C15A . . . . 110(3) ?
C13A C14A O4A C15A . . . . -178.7(6) ?
C16A C15A O4A C14A . . . . -173.2(15) ?
O3' C14A O4' C15' . . . . -14.9(14) ?
O3A C14A O4' C15' . . . . 17.5(12) ?
O4A C14A O4' C15' . . . . -70(2) ?
C13A C14A O4' C15' . . . . 172.9(6) ?
C16' C15' O4' C14A . . . . 97.1(17) ?
C11A N3A C17A N4A . . . . -89.73(17) ?
C21A N3A C17A N4A . . . . 57.41(19) ?
C11A N3A C17A C18A . . . . 141.83(15) ?
C21A N3A C17A C18A . . . . -71.0(2) ?
C11A N3A C17A C13A . . . . 19.10(17) ?
C21A N3A C17A C13A . . . . 166.24(14) ?
C12A N4A C17A N3A . . . . 121.29(15) ?
C22A N4A C17A N3A . . . . -62.3(2) ?
C12A N4A C17A C18A . . . . -110.77(17) ?
C22A N4A C17A C18A . . . . 65.7(2) ?
C12A N4A C17A C13A . . . . 11.01(16) ?
C22A N4A C17A C13A . . . . -172.56(14) ?
N2A C13A C17A N3A . . . . -135.92(13) ?
N1A C13A C17A N3A . . . . -17.62(15) ?
C14A C13A C17A N3A . . . . 98.73(16) ?
N2A C13A C17A N4A . . . . -17.70(15) ?
N1A C13A C17A N4A . . . . 100.60(13) ?
C14A C13A C17A N4A . . . . -143.05(15) ?
N2A C13A C17A C18A . . . . 103.02(16) ?
N1A C13A C17A C18A . . . . -138.68(15) ?
C14A C13A C17A C18A . . . . -22.3(2) ?
N3A C17A C18A O5' . . . . -0.4(8) ?
N4A C17A C18A O5' . . . . -129.7(8) ?
C13A C17A C18A O5' . . . . 116.2(8) ?
N3A C17A C18A O5A . . . . -45.0(8) ?
N4A C17A C18A O5A . . . . -174.3(7) ?
C13A C17A C18A O5A . . . . 71.5(7) ?
N3A C17A C18A O6' . . . . 172.4(5) ?
N4A C17A C18A O6' . . . . 43.1(5) ?
C13A C17A C18A O6' . . . . -71.1(5) ?
N3A C17A C18A O6A . . . . 148.5(6) ?
N4A C17A C18A O6A . . . . 19.2(6) ?
C13A C17A C18A O6A . . . . -95.0(6) ?
O5' C18A O6A C19A . . . . -33.7(11) ?
O5A C18A O6A C19A . . . . 10.6(12) ?
O6' C18A O6A C19A . . . . 77(2) ?
C17A C18A O6A C19A . . . . 176.6(7) ?
C20A C19A O6A C18A . . . . -97(2) ?
O5' C18A O6' C19' . . . . -9.7(9) ?
O5A C18A O6' C19' . . . . 32.2(8) ?
O6A C18A O6' C19' . . . . -93(2) ?
C17A C18A O6' C19' . . . . 177.9(5) ?
C20' C19' O6' C18A . . . . -178.2(12) ?
C11A N3A C21A C23A . . . . 71.3(2) ?
C17A N3A C21A C23A . . . . -72.7(2) ?
C12A N4A C22A C24A . . . . -107.15(19) ?
C17A N4A C22A C24A . . . . 76.8(2) ?
N3A C21A C23A C28A . . . . -122.71(18) ?
N3A C21A C23A C24A . . . . 59.4(2) ?
C28A C23A C24A C25A . . . . -2.4(3) ?
C21A C23A C24A C25A . . . . 175.58(16) ?
C28A C23A C24A C22A . . . . 177.89(16) ?
C21A C23A C24A C22A . . . . -4.2(3) ?
N4A C22A C24A C25A . . . . 126.78(18) ?
N4A C22A C24A C23A . . . . -53.5(2) ?
C23A C24A C25A C26A . . . . 1.5(3) ?
C22A C24A C25A C26A . . . . -178.75(16) ?
C24A C25A C26A C27A . . . . 0.4(3) ?
C24A C25A C26A C30A . . . . 179.80(17) ?
C25A C26A C27A C28A . . . . -1.4(3) ?
C30A C26A C27A C28A . . . . 179.23(18) ?
C25A C26A C27A C29A . . . . 176.23(18) ?
C30A C26A C27A C29A . . . . -3.1(3) ?
C24A C23A C28A C27A . . . . 1.4(3) ?
C21A C23A C28A C27A . . . . -176.58(17) ?
C26A C27A C28A C23A . . . . 0.5(3) ?
C29A C27A C28A C23A . . . . -177.18(19) ?
C8B C3B C4B C5B . . . . 2.6(3) ?
C1B C3B C4B C5B . . . . -176.01(17) ?
C3B C4B C5B C6B . . . . -2.7(3) ?
C3B C4B C5B C9B . . . . 171.81(16) ?
C4B C5B C6B C7B . . . . 0.2(2) ?
C9B C5B C6B C7B . . . . -173.89(16) ?
C4B C5B C6B C10B . . . . 176.46(16) ?
C9B C5B C6B C10B . . . . 2.3(3) ?
C5B C6B C7B C8B . . . . 2.3(3) ?
C10B C6B C7B C8B . . . . -174.17(16) ?
C6B C7B C8B C3B . . . . -2.4(3) ?
C6B C7B C8B C2B . . . . 177.66(16) ?
C4B C3B C8B C7B . . . . 0.0(3) ?
C1B C3B C8B C7B . . . . 178.54(17) ?
C4B C3B C8B C2B . . . . 179.91(16) ?
C1B C3B C8B C2B . . . . -1.5(3) ?
C11B N1B C9B C5B . . . . -76.6(2) ?
C13B N1B C9B C5B . . . . 70.0(2) ?
C4B C5B C9B N1B . . . . 134.07(16) ?
C6B C5B C9B N1B . . . . -51.8(2) ?
C12B N2B C10B C6B . . . . 120.76(17) ?
C13B N2B C10B C6B . . . . -72.4(2) ?
C7B C6B C10B N2B . . . . -135.78(16) ?
C5B C6B C10B N2B . . . . 48.0(2) ?
C17B N3B C11B O1B . . . . -179.01(15) ?
C21B N3B C11B O1B . . . . 2.8(3) ?
C17B N3B C11B N1B . . . . -0.94(17) ?
C21B N3B C11B N1B . . . . -179.15(13) ?
C13B N1B C11B O1B . . . . -166.92(15) ?
C9B N1B C11B O1B . . . . -17.4(2) ?
C13B N1B C11B N3B . . . . 14.99(17) ?
C9B N1B C11B N3B . . . . 164.52(13) ?
C13B N2B C12B O2B . . . . -174.47(16) ?
C10B N2B C12B O2B . . . . -6.5(3) ?
C13B N2B C12B N4B . . . . 5.16(18) ?
C10B N2B C12B N4B . . . . 173.16(14) ?
C17B N4B C12B O2B . . . . -170.80(16) ?
C22B N4B C12B O2B . . . . -24.8(2) ?
C17B N4B C12B N2B . . . . 9.56(18) ?
C22B N4B C12B N2B . . . . 155.54(14) ?
C11B N1B C13B N2B . . . . 87.41(16) ?
C9B N1B C13B N2B . . . . -62.35(19) ?
C11B N1B C13B C14B . . . . -145.31(14) ?
C9B N1B C13B C14B . . . . 64.94(19) ?
C11B N1B C13B C17B . . . . -21.49(16) ?
C9B N1B C13B C17B . . . . -171.25(13) ?
C12B N2B C13B N1B . . . . -125.86(15) ?
C10B N2B C13B N1B . . . . 65.85(19) ?
C12B N2B C13B C14B . . . . 105.12(16) ?
C10B N2B C13B C14B . . . . -63.17(19) ?
C12B N2B C13B C17B . . . . -16.01(17) ?
C10B N2B C13B C17B . . . . 175.70(13) ?
C15B O4B C14B O3B . . . . 0.4(3) ?
C15B O4B C14B C13B . . . . 179.78(15) ?
N1B C13B C14B O3B . . . . -149.65(17) ?
N2B C13B C14B O3B . . . . -20.7(2) ?
C17B C13B C14B O3B . . . . 92.7(2) ?
N1B C13B C14B O4B . . . . 30.9(2) ?
N2B C13B C14B O4B . . . . 159.89(14) ?
C17B C13B C14B O4B . . . . -86.73(18) ?
C14B O4B C15B C16B . . . . 78.0(2) ?
C11B N3B C17B N4B . . . . -121.39(15) ?
C21B N3B C17B N4B . . . . 56.85(19) ?
C11B N3B C17B C18B . . . . 110.21(16) ?
C21B N3B C17B C18B . . . . -71.54(19) ?
C11B N3B C17B C13B . . . . -11.69(16) ?
C21B N3B C17B C13B . . . . 166.55(13) ?
C12B N4B C17B N3B . . . . 90.12(17) ?
C22B N4B C17B N3B . . . . -55.55(19) ?
C12B N4B C17B C18B . . . . -140.11(14) ?
C22B N4B C17B C18B . . . . 74.22(18) ?
C12B N4B C17B C13B . . . . -18.71(16) ?
C22B N4B C17B C13B . . . . -164.38(13) ?
N1B C13B C17B N3B . . . . 19.17(15) ?
N2B C13B C17B N3B . . . . -98.63(13) ?
C14B C13B C17B N3B . . . . 142.81(14) ?
N1B C13B C17B N4B . . . . 137.80(12) ?
N2B C13B C17B N4B . . . . 20.01(14) ?
C14B C13B C17B N4B . . . . -98.55(15) ?
N1B C13B C17B C18B . . . . -102.72(15) ?
N2B C13B C17B C18B . . . . 139.49(14) ?
C14B C13B C17B C18B . . . . 20.9(2) ?
C19B O6B C18B O5B . . . . -0.4(3) ?
C19B O6B C18B C17B . . . . -178.18(17) ?
N3B C17B C18B O5B . . . . 165.61(18) ?
N4B C17B C18B O5B . . . . 35.2(2) ?
C13B C17B C18B O5B . . . . -79.6(2) ?
N3B C17B C18B O6B . . . . -16.5(2) ?
N4B C17B C18B O6B . . . . -146.88(15) ?
C13B C17B C18B O6B . . . . 98.31(17) ?
C18B O6B C19B C20B . . . . -171.94(18) ?
C11B N3B C21B C23B . . . . 101.56(18) ?
C17B N3B C21B C23B . . . . -76.48(19) ?
C12B N4B C22B C24B . . . . -66.68(19) ?
C17B N4B C22B C24B . . . . 76.02(18) ?
N3B C21B C23B C28B . . . . -118.73(17) ?
N3B C21B C23B C24B . . . . 60.3(2) ?
C28B C23B C24B C25B . . . . -0.9(2) ?
C21B C23B C24B C25B . . . . -179.94(16) ?
C28B C23B C24B C22B . . . . 177.98(15) ?
C21B C23B C24B C22B . . . . -1.0(2) ?
N4B C22B C24B C25B . . . . 118.61(18) ?
N4B C22B C24B C23B . . . . -60.3(2) ?
C23B C24B C25B C26B . . . . 0.3(3) ?
C22B C24B C25B C26B . . . . -178.62(16) ?
C24B C25B C26B C27B . . . . 0.7(3) ?
C24B C25B C26B C30B . . . . 179.62(18) ?
C25B C26B C27B C28B . . . . -1.1(3) ?
C30B C26B C27B C28B . . . . -179.96(18) ?
C25B C26B C27B C29B . . . . 177.13(17) ?
C30B C26B C27B C29B . . . . -1.7(3) ?
C26B C27B C28B C23B . . . . 0.5(3) ?
C29B C27B C28B C23B . . . . -177.79(16) ?
C24B C23B C28B C27B . . . . 0.6(3) ?
C21B C23B C28B C27B . . . . 179.57(16) ?
